data_2205204
loop_
_publ_author_name
'Ilyukhin, Andrey B.'
'Kotov, Vitalii Yu.'

_publ_section_title
;
 Dipotassium sodium hexacyanocobalt(III)
;
_journal_issue 3
_journal_name_full 'Acta Crystallographica Section E'
_journal_page_first i26
_journal_page_last i27
_journal_paper_doi 10.1107/S160053680500334X
_journal_volume 61
_journal_year 2005
_chemical_formula_iupac 'K2 Na [Co (C N)6]'
_chemical_formula_structural 'K2 Na [Co (C N)6]'
_chemical_formula_sum 'C6 Co K2 N6 Na'
_chemical_formula_weight 316.24
_space_group_IT_number 14
_symmetry_cell_setting monoclinic
_symmetry_space_group_name_Hall '-P 2yn'
_symmetry_space_group_name_H-M 'P 1 21/n 1'
_audit_creation_method 'WinGX routine CIF_UPDATE'
_cell_angle_alpha 90
_cell_angle_beta 90.665(12)
_cell_angle_gamma 90
_cell_formula_units_Z 2
_cell_length_a 7.0276(7)
_cell_length_b 7.5566(6)
_cell_length_c 10.2883(8)
_cell_measurement_reflns_used 24
_cell_measurement_temperature 296(2)
_cell_measurement_theta_max 14.9
_cell_measurement_theta_min 13.7
_cell_volume 546.32(8)
_computing_cell_refinement 'CAD-4 EXPRESS'
_computing_data_collection 'CAD-4 EXPRESS (Enraf--Nonius, 1994)'
_computing_data_reduction 'XCAD4 (Harms & Wocadlo, 1995)'
_computing_molecular_graphics 'ORTEP-3 for Windows (Farrugia, 1997)'
_computing_publication_material 'WinGX publication routines (Farrugia, 1999)'
_computing_structure_refinement 'SHELXL97 (Sheldrick, 1997)'
_computing_structure_solution 'SHELXS97 (Sheldrick, 1997)'
_diffrn_measured_fraction_theta_full 1
_diffrn_measured_fraction_theta_max 1
_diffrn_measurement_device '\k-geometry diffractometer'
_diffrn_measurement_device_type 'Enraf--Nonius CAD-4'
_diffrn_measurement_method 'non-profiled \w/2\q'
_diffrn_radiation_type MoK\a
_diffrn_radiation_wavelength 0.71073
_diffrn_reflns_av_R_equivalents 0.0227
_diffrn_reflns_limit_h_max 9
_diffrn_reflns_limit_h_min -2
_diffrn_reflns_limit_k_max 10
_diffrn_reflns_limit_k_min -3
_diffrn_reflns_limit_l_max 14
_diffrn_reflns_limit_l_min -14
_diffrn_reflns_number 3025
_diffrn_reflns_theta_full 29.97
_diffrn_reflns_theta_max 29.97
_diffrn_reflns_theta_min 3.35
_diffrn_standards_decay_% 3
_diffrn_standards_interval_time 120
_diffrn_standards_number 2
_exptl_absorpt_coefficient_mu 2.348
_exptl_absorpt_correction_T_max 0.625
_exptl_absorpt_correction_T_min 0.534
_exptl_absorpt_correction_type multi-scan
_exptl_absorpt_process_details '(Blessing, 1995)'
_exptl_crystal_colour colourless
_exptl_crystal_density_diffrn 1.922
_exptl_crystal_density_method 'not measured'
_exptl_crystal_description prism
_exptl_crystal_F_000 308
_exptl_crystal_size_max 0.25
_exptl_crystal_size_mid 0.20
_exptl_crystal_size_min 0.20
_refine_diff_density_max 0.439
_refine_diff_density_min -0.369
_refine_ls_extinction_coef 0.0093(18)
_refine_ls_extinction_expression Fc^*^=kFc[1+0.001xFc^2^\l^3^/sin(2\q)]^-1/4^
_refine_ls_extinction_method SHELXL97
_refine_ls_goodness_of_fit_ref 0.998
_refine_ls_matrix_type full
_refine_ls_number_parameters 77
_refine_ls_number_reflns 1598
_refine_ls_number_restraints 0
_refine_ls_restrained_S_all 0.998
_refine_ls_R_factor_gt 0.0193
_refine_ls_shift/su_max 0
_refine_ls_structure_factor_coef Fsqd
_refine_ls_weighting_details 'calc w = 1/[\s^2^(Fo^2^)+(0.03P)^2^+0.2P] where P = (Fo^2^+2Fc^2^)/3'
_refine_ls_weighting_scheme calc
_refine_ls_wR_factor_ref 0.0555
_reflns_number_gt 1461
_reflns_number_total 1598
_reflns_threshold_expression >2sigma(I)
_cod_data_source_file br6179.cif
_cod_data_source_block I
_cod_original_sg_symbol_H-M 'P 21/n'
_cod_database_code 2205204

loop_
_symmetry_equiv_pos_as_xyz
'x, y, z'
'-x+1/2, y+1/2, -z+1/2'
'-x, -y, -z'
'x-1/2, -y-1/2, z-1/2'

loop_
_atom_site_label
_atom_site_fract_x
_atom_site_fract_y
_atom_site_fract_z
_atom_site_U_iso_or_equiv
_atom_site_adp_type
_atom_site_calc_flag
_atom_site_refinement_flags
_atom_site_occupancy
_atom_site_type_symbol
Co1 0 0.5 0.5 0.01692(8) Uani d S 1 Co
K1 0.02605(5) 0.07903(4) 0.24778(3) 0.03779(10) Uani d . 1 K
Na1 0 0.5 0 0.02363(15) Uani d S 1 Na
N1 0.35585(18) 0.28980(17) 0.43703(13) 0.0380(3) Uani d . 1 N
N2 0.20696(18) 0.83718(16) 0.42294(13) 0.0359(3) Uani d . 1 N
N3 0.13619(19) 0.54771(18) 0.77915(11) 0.0345(2) Uani d . 1 N
C1 0.22183(17) 0.36863(15) 0.46199(11) 0.0229(2) Uani d . 1 C
C2 0.12688(16) 0.71142(15) 0.45273(11) 0.0226(2) Uani d . 1 C
C3 0.08538(17) 0.52756(15) 0.67371(12) 0.0233(2) Uani d . 1 C

loop_
_atom_site_aniso_label
_atom_site_aniso_U_11
_atom_site_aniso_U_22
_atom_site_aniso_U_33
_atom_site_aniso_U_12
_atom_site_aniso_U_13
_atom_site_aniso_U_23
Co1 0.01640(12) 0.01479(11) 0.01958(11) 0.00040(6) 0.00015(7) 0.00050(6)
K1 0.03516(17) 0.02944(16) 0.04877(18) 0.00337(11) 0.00082(13) -0.00071(12)
Na1 0.0237(4) 0.0212(3) 0.0260(3) -0.0006(2) -0.0006(3) 0.0009(2)
N1 0.0326(6) 0.0315(6) 0.0501(7) 0.0119(5) 0.0080(5) 0.0064(5)
N2 0.0330(6) 0.0283(5) 0.0463(6) -0.0079(5) -0.0046(5) 0.0063(5)
N3 0.0374(6) 0.0410(6) 0.0250(5) 0.0022(5) -0.0014(4) -0.0015(5)
C1 0.0240(5) 0.0188(5) 0.0258(5) 0.0004(4) 0.0004(4) 0.0025(4)
C2 0.0209(5) 0.0208(5) 0.0262(5) 0.0003(4) -0.0015(4) 0.0006(4)
C3 0.0224(5) 0.0213(5) 0.0262(5) 0.0016(4) 0.0018(4) 0.0006(4)

loop_
_atom_type_symbol
_atom_type_description
_atom_type_scat_dispersion_real
_atom_type_scat_dispersion_imag
_atom_type_scat_source
C C 0.0033 0.0016 'International Tables Vol C Tables 4.2.6.8 and 6.1.1.4'
Co Co 0.3494 0.9721 'International Tables Vol C Tables 4.2.6.8 and 6.1.1.4'
K K 0.2009 0.2494 'International Tables Vol C Tables 4.2.6.8 and 6.1.1.4'
N N 0.0061 0.0033 'International Tables Vol C Tables 4.2.6.8 and 6.1.1.4'
Na Na 0.0362 0.0249 'International Tables Vol C Tables 4.2.6.8 and 6.1.1.4'

loop_
_geom_angle_atom_site_label_1
_geom_angle_atom_site_label_2
_geom_angle_atom_site_label_3
_geom_angle_site_symmetry_1
_geom_angle_site_symmetry_3
_geom_angle
_geom_angle_publ_flag
C3 Co1 C3 3_566 . 180 n
C3 Co1 C1 3_566 3_566 90.00(5) n
C3 Co1 C1 . 3_566 90.00(5) n
C3 Co1 C1 3_566 . 90.00(5) n
C3 Co1 C1 . . 90.00(5) n
C1 Co1 C1 3_566 . 180 n
C3 Co1 C2 3_566 . 89.74(5) n
C3 Co1 C2 . . 90.26(5) n
C1 Co1 C2 3_566 . 90.11(5) n
C1 Co1 C2 . . 89.89(5) n
C3 Co1 C2 3_566 3_566 90.26(5) n
C3 Co1 C2 . 3_566 89.74(5) n
C1 Co1 C2 3_566 3_566 89.89(5) n
C1 Co1 C2 . 3_566 90.11(5) n
C2 Co1 C2 . 3_566 180 n
N2 K1 N3 1_545 4_565 97.56(4) n
N2 K1 N1 1_545 2_545 79.07(4) n
N3 K1 N1 4_565 2_545 95.58(4) n
N2 K1 N3 1_545 3_566 144.25(4) n
N3 K1 N3 4_565 3_566 87.89(2) n
N1 K1 N3 2_545 3_566 135.77(4) n
N2 K1 C3 1_545 3_566 123.17(4) n
N3 K1 C3 4_565 3_566 92.54(4) n
N1 K1 C3 2_545 3_566 155.05(4) n
N3 K1 C3 3_566 3_566 21.10(3) n
N2 K1 C1 1_545 2_545 82.12(4) n
N3 K1 C1 4_565 2_545 115.78(4) n
N1 K1 C1 2_545 2_545 20.80(3) n
N3 K1 C1 3_566 2_545 126.99(3) n
C3 K1 C1 3_566 2_545 140.26(3) n
N2 K1 N2 1_545 2_545 118.12(2) n
N3 K1 N2 4_565 2_545 143.78(3) n
N1 K1 N2 2_545 2_545 85.94(3) n
N3 K1 N2 3_566 2_545 67.20(3) n
C3 K1 N2 3_566 2_545 73.78(3) n
C1 K1 N2 2_545 2_545 66.92(3) n
N2 K1 C3 1_545 4_565 113.68(3) n
N3 K1 C3 4_565 4_565 20.29(3) n
N1 K1 C3 2_545 4_565 86.66(3) n
N3 K1 C3 3_566 4_565 81.68(3) n
C3 K1 C3 3_566 4_565 93.09(2) n
C1 K1 C3 2_545 4_565 104.35(3) n
N2 K1 C3 2_545 4_565 124.97(3) n
N2 K1 C2 1_545 2_545 104.87(3) n
N3 K1 C2 4_565 2_545 148.42(3) n
N1 K1 C2 2_545 2_545 67.83(3) n
N3 K1 C2 3_566 2_545 86.69(3) n
C3 K1 C2 3_566 2_545 93.45(3) n
C1 K1 C2 2_545 2_545 47.85(3) n
N2 K1 C2 2_545 2_545 19.90(3) n
C3 K1 C2 4_565 2_545 128.28(3) n
N2 K1 C1 1_545 . 80.11(3) n
N3 K1 C1 4_565 . 120.93(3) n
N1 K1 C1 2_545 . 139.90(3) n
N3 K1 C1 3_566 . 67.08(3) n
C3 K1 C1 3_566 . 47.95(3) n
C1 K1 C1 2_545 . 122.109(19) n
N2 K1 C1 2_545 . 74.34(3) n
C3 K1 C1 4_565 . 133.24(3) n
C2 K1 C1 2_545 . 85.12(3) n
N2 K1 N1 1_545 . 69.10(3) n
N3 K1 N1 4_565 . 136.27(3) n
N1 K1 N1 2_545 . 120.56(2) n
N3 K1 N1 3_566 . 82.57(3) n
C3 K1 N1 3_566 . 65.52(3) n
C1 K1 N1 2_545 . 103.74(3) n
N2 K1 N1 2_545 . 68.50(3) n
C3 K1 N1 4_565 . 151.88(3) n
C2 K1 N1 2_545 . 73.63(3) n
C1 K1 N1 . . 19.43(3) n
N2 K1 Na1 1_545 . 155.52(3) n
N3 K1 Na1 4_565 . 106.80(3) n
N1 K1 Na1 2_545 . 100.46(3) n
N3 K1 Na1 3_566 . 37.72(2) n
C3 K1 Na1 3_566 . 54.58(2) n
C1 K1 Na1 2_545 . 89.27(2) n
N2 K1 Na1 2_545 . 38.13(2) n
C3 K1 Na1 4_565 . 90.63(2) n
C2 K1 Na1 2_545 . 54.03(2) n
C1 K1 Na1 . . 85.28(2) n
N1 K1 Na1 . . 91.02(2) n
N1 Na1 N1 2 4_565 180.00(6) n
N1 Na1 N3 2 1_554 87.19(4) n
N1 Na1 N3 4_565 1_554 92.81(4) n
N1 Na1 N3 2 3_566 92.81(4) n
N1 Na1 N3 4_565 3_566 87.19(4) n
N3 Na1 N3 1_554 3_566 180 n
N1 Na1 N2 2 4_575 88.91(4) n
N1 Na1 N2 4_565 4_575 91.09(4) n
N3 Na1 N2 1_554 4_575 87.92(4) n
N3 Na1 N2 3_566 4_575 92.08(4) n
N1 Na1 N2 2 2_545 91.09(4) n
N1 Na1 N2 4_565 2_545 88.91(4) n
N3 Na1 N2 1_554 2_545 92.08(4) n
N3 Na1 N2 3_566 2_545 87.92(4) n
N2 Na1 N2 4_575 2_545 180.00(5) n
N1 Na1 K1 2 3_565 59.54(3) n
N1 Na1 K1 4_565 3_565 120.46(3) n
N3 Na1 K1 1_554 3_565 48.31(3) n
N3 Na1 K1 3_566 3_565 131.69(3) n
N2 Na1 K1 4_575 3_565 52.54(3) n
N2 Na1 K1 2_545 3_565 127.46(3) n
N1 Na1 K1 2 . 120.46(3) n
N1 Na1 K1 4_565 . 59.54(3) n
N3 Na1 K1 1_554 . 131.69(3) n
N3 Na1 K1 3_566 . 48.31(3) n
N2 Na1 K1 4_575 . 127.46(3) n
N2 Na1 K1 2_545 . 52.54(3) n
K1 Na1 K1 3_565 . 180.000(6) n
N1 Na1 K1 2 2 53.41(3) n
N1 Na1 K1 4_565 2 126.59(3) n
N3 Na1 K1 1_554 2 103.26(3) n
N3 Na1 K1 3_566 2 76.74(3) n
N2 Na1 K1 4_575 2 139.22(3) n
N2 Na1 K1 2_545 2 40.78(3) n
K1 Na1 K1 3_565 2 107.566(8) n
K1 Na1 K1 . 2 72.434(7) n
N1 Na1 K1 2 4_565 126.59(3) n
N1 Na1 K1 4_565 4_565 53.41(3) n
N3 Na1 K1 1_554 4_565 76.74(3) n
N3 Na1 K1 3_566 4_565 103.26(3) n
N2 Na1 K1 4_575 4_565 40.78(3) n
N2 Na1 K1 2_545 4_565 139.22(3) n
K1 Na1 K1 3_565 4_565 72.434(7) n
K1 Na1 K1 . 4_565 107.566(7) n
K1 Na1 K1 2 4_565 180.000(9) n
N1 Na1 K1 2 2_455 93.81(3) n
N1 Na1 K1 4_565 2_455 86.19(3) n
N3 Na1 K1 1_554 2_455 144.64(3) n
N3 Na1 K1 3_566 2_455 35.36(3) n
N2 Na1 K1 4_575 2_455 56.80(3) n
N2 Na1 K1 2_545 2_455 123.20(3) n
K1 Na1 K1 3_565 2_455 102.809(8) n
K1 Na1 K1 . 2_455 77.191(8) n
K1 Na1 K1 2 2_455 105.565(10) n
K1 Na1 K1 4_565 2_455 74.435(10) n
N1 Na1 K1 2 4_665 86.19(3) n
N1 Na1 K1 4_565 4_665 93.81(3) n
N3 Na1 K1 1_554 4_665 35.36(3) n
N3 Na1 K1 3_566 4_665 144.64(3) n
N2 Na1 K1 4_575 4_665 123.20(3) n
N2 Na1 K1 2_545 4_665 56.80(3) n
K1 Na1 K1 3_565 4_665 77.191(8) n
K1 Na1 K1 . 4_665 102.809(8) n
K1 Na1 K1 2 4_665 74.435(10) n
K1 Na1 K1 4_565 4_665 105.565(10) n
K1 Na1 K1 2_455 4_665 180 n
C1 N1 Na1 . 2_545 136.90(10) n
C1 N1 K1 . 2 89.86(9) n
Na1 N1 K1 2_545 2 133.24(5) n
C1 N1 K1 . . 79.37(9) n
Na1 N1 K1 2_545 . 90.55(4) n
K1 N1 K1 2 . 99.72(4) n
C2 N2 Na1 . 2 136.20(10) n
C2 N2 K1 . 1_565 118.84(10) n
Na1 N2 K1 2 1_565 104.03(4) n
C2 N2 K1 . 2 86.28(9) n
Na1 N2 K1 2 2 89.33(4) n
K1 N2 K1 1_565 2 107.45(4) n
C3 N3 Na1 . 1_556 136.13(11) n
C3 N3 K1 . 4_666 97.69(9) n
Na1 N3 K1 1_556 4_666 114.96(4) n
C3 N3 K1 . 3_566 85.70(9) n
Na1 N3 K1 1_556 3_566 93.96(4) n
K1 N3 K1 4_666 3_566 129.93(5) n
N1 C1 Co1 . . 178.96(11) n
N1 C1 K1 . 2 69.34(8) n
Co1 C1 K1 . 2 109.86(5) n
N1 C1 K1 . . 81.20(9) n
Co1 C1 K1 . . 98.28(4) n
K1 C1 K1 2 . 96.04(3) n
N2 C2 Co1 . . 178.45(12) n
N2 C2 K1 . 2 73.82(9) n
Co1 C2 K1 . 2 104.66(4) n
N3 C3 Co1 . . 178.66(12) n
N3 C3 K1 . 3_566 73.20(9) n
Co1 C3 K1 . 3_566 105.47(5) n
N3 C3 K1 . 4_666 62.02(9) n
Co1 C3 K1 . 4_666 118.75(5) n
K1 C3 K1 3_566 4_666 113.89(4) n

loop_
_geom_bond_atom_site_label_1
_geom_bond_atom_site_label_2
_geom_bond_site_symmetry_2
_geom_bond_distance
_geom_bond_publ_flag
Co1 C3 3_566 1.8901(12) n
Co1 C3 . 1.8901(12) y
Co1 C1 3_566 1.8928(12) n
Co1 C1 . 1.8928(12) y
Co1 C2 . 1.8958(12) y
Co1 C2 3_566 1.8958(12) n
K1 N2 1_545 2.8549(13) n
K1 N3 4_565 2.9237(14) n
K1 N1 2_545 3.0195(13) n
K1 N3 3_566 3.0537(14) n
K1 C3 3_566 3.1809(12) n
K1 C1 2_545 3.2270(12) n
K1 N2 2_545 3.2384(14) n
K1 C3 4_565 3.2810(13) n
K1 C2 2_545 3.3649(13) n
K1 C1 . 3.3866(12) n
K1 N1 . 3.4051(15) n
K1 Na1 . 4.0793(4) n
Na1 N1 2 2.4953(12) y
Na1 N1 4_565 2.4953(12) n
Na1 N3 1_554 2.5019(12) y
Na1 N3 3_566 2.5019(12) n
Na1 N2 4_575 2.5190(12) n
Na1 N2 2_545 2.5190(12) y
Na1 K1 3_565 4.0793(4) n
Na1 K1 2 4.2407(6) n
Na1 K1 4_565 4.2407(6) n
Na1 K1 2_455 4.5804(6) n
Na1 K1 4_665 4.5804(6) n
N1 C1 . 1.1461(17) y
N1 Na1 2_545 2.4953(12) n
N1 K1 2 3.0195(13) n
N2 C2 . 1.1479(17) y
N2 Na1 2 2.5190(12) n
N2 K1 1_565 2.8549(13) n
N2 K1 2 3.2384(14) n
N3 C3 . 1.1482(17) y
N3 Na1 1_556 2.5019(12) n
N3 K1 4_666 2.9237(14) n
N3 K1 3_566 3.0537(14) n
C1 K1 2 3.2270(12) n
C2 K1 2 3.3649(13) n
C3 K1 3_566 3.1809(12) n
C3 K1 4_666 3.2810(13) n
